data_7208133
loop_
_publ_author_name
'Chien, Ching-Ting'
'Lin, Chih-Chun'
'Watanabe, Motonori'
'Lin, Yan-Duo'
'Chao, Ting-Han'
'Chiang, Ta-chung'
'Huang, Xin-Hua'
'Wen, Yuh-Sheng'
'Tu, Chih-Hsin'
'Sun, Chia-Hsing'
'Chow, Tahsin J.'

_publ_section_title
;
 Tetracene-based field-effect transistors using solution processes
;
_journal_issue 26
_journal_name_full 'Journal of Materials Chemistry'
_journal_page_first 13070
_journal_paper_doi 10.1039/c2jm31134h
_journal_volume 22
_journal_year 2012
_chemical_formula_sum 'C22 H18 O2'
_chemical_formula_weight 314.36
_chemical_name_systematic
;
?
;
_space_group_IT_number 14
_symmetry_cell_setting monoclinic
_symmetry_space_group_name_Hall '-P 2ybc'
_symmetry_space_group_name_H-M 'P 1 21/c 1'
_atom_sites_solution_hydrogens geom
_atom_sites_solution_primary direct
_atom_sites_solution_secondary difmap
_cell_angle_alpha 90
_cell_angle_beta 101.536(4)
_cell_angle_gamma 90
_cell_formula_units_Z 12
_cell_length_a 14.3679(10)
_cell_length_b 12.3365(9)
_cell_length_c 27.768(2)
_cell_measurement_reflns_used 6594
_cell_measurement_temperature 100.00(10)
_cell_measurement_theta_max 24.83
_cell_measurement_theta_min 2.41
_cell_volume 4822.4(6)
_computing_cell_refinement 'Bruker APEX2'
_computing_data_collection 'Bruker APEX2'
_computing_data_reduction 'Bruker SAINT'
_computing_molecular_graphics 'Ortep-3 for Windows (Farrugia, 1997)'
_computing_publication_material 'WinGX publication routines (Farrugia, 1999)'
_computing_structure_refinement 'SHELXL-97 (Sheldrick, 1997)'
_computing_structure_solution 'SHELXS-97 (Sheldrick, 1997)'
_diffrn_ambient_temperature 100.00(10)
_diffrn_measured_fraction_theta_full 1
_diffrn_measured_fraction_theta_max 1
_diffrn_measurement_device_type 'CCD area detector'
_diffrn_measurement_method 'phi and omega scans'
_diffrn_radiation_monochromator graphite
_diffrn_radiation_type MoK\a
_diffrn_radiation_wavelength 0.71073
_diffrn_reflns_av_R_equivalents 0.0385
_diffrn_reflns_av_unetI/netI 0.0662
_diffrn_reflns_limit_h_max 17
_diffrn_reflns_limit_h_min -17
_diffrn_reflns_limit_k_max 11
_diffrn_reflns_limit_k_min -15
_diffrn_reflns_limit_l_max 27
_diffrn_reflns_limit_l_min -34
_diffrn_reflns_number 36505
_diffrn_reflns_theta_full 26.37
_diffrn_reflns_theta_max 26.37
_diffrn_reflns_theta_min 1.45
_exptl_absorpt_coefficient_mu 0.082
_exptl_absorpt_correction_T_max 0.7454
_exptl_absorpt_correction_T_min 0.6749
_exptl_absorpt_correction_type multi-scan
_exptl_absorpt_process_details 'Bruker SADABS, 1996'
_exptl_crystal_colour colourless
_exptl_crystal_density_diffrn 1.299
_exptl_crystal_density_meas ?
_exptl_crystal_density_method 'not measured'
_exptl_crystal_description PRISM
_exptl_crystal_F_000 1992
_exptl_crystal_size_max 0.2
_exptl_crystal_size_mid 0.15
_exptl_crystal_size_min 0.15
_refine_diff_density_max 0.31
_refine_diff_density_min -0.271
_refine_diff_density_rms 0.068
_refine_ls_extinction_coef 0.0008(2)
_refine_ls_extinction_expression Fc^*^=kFc[1+0.001xFc^2^\l^3^/sin(2\q)]^-1/4^
_refine_ls_extinction_method SHELXL
_refine_ls_goodness_of_fit_ref 1.008
_refine_ls_hydrogen_treatment constr
_refine_ls_matrix_type full
_refine_ls_number_parameters 656
_refine_ls_number_reflns 9863
_refine_ls_number_restraints 0
_refine_ls_restrained_S_all 1.008
_refine_ls_R_factor_all 0.1029
_refine_ls_R_factor_gt 0.0515
_refine_ls_shift/su_max 0.001
_refine_ls_shift/su_mean 0
_refine_ls_structure_factor_coef Fsqd
_refine_ls_weighting_details 'calc w=1/[\s^2^(Fo^2^)+(0.0727P)^2^+0.0000P] where P=(Fo^2^+2Fc^2^)/3'
_refine_ls_weighting_scheme calc
_refine_ls_wR_factor_gt 0.1173
_refine_ls_wR_factor_ref 0.1477
_reflns_number_gt 5885
_reflns_number_total 9863
_reflns_threshold_expression >2sigma(I)
_cod_data_source_file c2jm31134h.txt
_cod_data_source_block i12159
_cod_depositor_comments
;
The following automatic conversions were performed:

'_symmetry_cell_setting' value 'Monoclinic' changed to 'monoclinic'
according to /home/saulius/struct/CIF-dictionaries/cif_core.dic
dictionary named 'cif_core.dic' version 2.4.1 from 2010-06-29.

Automatic conversion script
Id: cif_fix_values 1891 2012-01-12 08:04:46Z andrius 

The following automatic conversions were performed:

'_exptl_crystal_density_meas' value 'not measured' was changed to '?'
- the value is perceived as not measured.

Automatic conversion script
Id: cif_fix_values 3008 2015-01-20 13:52:24Z robertas 
;
_cod_original_cell_volume 4822.5(6)
_cod_original_sg_symbol_H-M P2(1)/c
_cod_database_code 7208133

loop_
_symmetry_equiv_pos_as_xyz
'x, y, z'
'-x, y+1/2, -z+1/2'
'-x, -y, -z'
'x, -y-1/2, z-1/2'

loop_
_atom_site_label
_atom_site_type_symbol
_atom_site_fract_x
_atom_site_fract_y
_atom_site_fract_z
_atom_site_U_iso_or_equiv
_atom_site_adp_type
_atom_site_occupancy
_atom_site_symmetry_multiplicity
_atom_site_calc_flag
_atom_site_refinement_flags
O1 O 0.06410(11) -0.23219(11) 0.17887(5) 0.0374(4) Uani 1 1 d .
O2 O -0.00799(10) 0.19356(10) 0.16572(5) 0.0285(4) Uani 1 1 d .
C1 C -0.20600(14) 0.05689(17) 0.28107(7) 0.0257(5) Uani 1 1 d .
H1 H -0.2152 0.1315 0.2799 0.031 Uiso 1 1 calc R
C2 C -0.26934(15) -0.01146(17) 0.29745(8) 0.0298(5) Uani 1 1 d .
H2 H -0.3212 0.0179 0.3082 0.036 Uiso 1 1 calc R
C3 C -0.25680(15) -0.12345(18) 0.29814(7) 0.0307(5) Uani 1 1 d .
H3 H -0.3009 -0.1679 0.3088 0.037 Uiso 1 1 calc R
C4 C -0.17948(14) -0.16931(17) 0.28308(7) 0.0266(5) Uani 1 1 d .
H4 H -0.171 -0.2441 0.2834 0.032 Uiso 1 1 calc R
C4A C -0.11499(14) -0.10093(16) 0.26747(7) 0.0222(5) Uani 1 1 d .
C5 C -0.02408(13) -0.12302(15) 0.24967(7) 0.0204(5) Uani 1 1 d .
H5 H 0.0071 -0.1924 0.2597 0.025 Uiso 1 1 calc R
C5A C -0.04409(14) -0.09802(15) 0.19315(7) 0.0201(5) Uani 1 1 d .
H5A H -0.1029 -0.1347 0.1775 0.024 Uiso 1 1 calc R
C6 C 0.03560(14) -0.13914(16) 0.17054(7) 0.0229(5) Uani 1 1 d .
C6A C 0.07780(13) -0.06895(15) 0.13756(7) 0.0193(5) Uani 1 1 d .
C7 C 0.13325(14) -0.11621(16) 0.10745(7) 0.0242(5) Uani 1 1 d .
H7 H 0.1436 -0.1907 0.1086 0.029 Uiso 1 1 calc R
C8 C 0.17279(14) -0.05265(16) 0.07598(7) 0.0255(5) Uani 1 1 d .
H8 H 0.2079 -0.0847 0.0551 0.031 Uiso 1 1 calc R
C9 C 0.16053(14) 0.05862(16) 0.07534(7) 0.0256(5) Uani 1 1 d .
H9 H 0.1886 0.1012 0.0545 0.031 Uiso 1 1 calc R
C10 C 0.10686(13) 0.10653(16) 0.10541(7) 0.0224(5) Uani 1 1 d .
H10 H 0.0998 0.1815 0.1053 0.027 Uiso 1 1 calc R
C10A C 0.06317(13) 0.04317(15) 0.13592(7) 0.0188(5) Uani 1 1 d .
C11 C -0.00082(13) 0.09523(16) 0.16482(7) 0.0201(5) Uani 1 1 d .
C11A C -0.06174(14) 0.02666(14) 0.19119(7) 0.0196(5) Uani 1 1 d .
H11A H -0.1285 0.0395 0.176 0.023 Uiso 1 1 calc R
C12 C -0.04652(13) 0.05887(15) 0.24688(7) 0.0197(5) Uani 1 1 d .
H12 H -0.0329 0.1355 0.2545 0.024 Uiso 1 1 calc R
C12A C -0.12807(14) 0.01037(15) 0.26639(7) 0.0210(5) Uani 1 1 d .
C13 C 0.03201(15) -0.02160(15) 0.26847(7) 0.0220(5) Uani 1 1 d .
C14 C 0.11904(15) -0.00872(16) 0.29500(7) 0.0262(5) Uani 1 1 d .
C15 C 0.18218(15) -0.10297(18) 0.31302(8) 0.0384(6) Uani 1 1 d .
H15A H 0.1542 -0.1683 0.2978 0.058 Uiso 1 1 calc R
H15B H 0.1896 -0.1088 0.348 0.058 Uiso 1 1 calc R
H15C H 0.2432 -0.0922 0.3047 0.058 Uiso 1 1 calc R
C16 C 0.15933(15) 0.10075(17) 0.31102(8) 0.0376(6) Uani 1 1 d .
H16A H 0.116 0.1561 0.2961 0.056 Uiso 1 1 calc R
H16B H 0.2191 0.1098 0.3011 0.056 Uiso 1 1 calc R
H16C H 0.1686 0.1064 0.3461 0.056 Uiso 1 1 calc R
O3 O 0.40121(10) 0.27301(11) 0.30138(5) 0.0322(4) Uani 1 1 d .
O4 O 0.40947(11) 0.69497(12) 0.29299(5) 0.0407(4) Uani 1 1 d .
C17 C 0.21831(14) 0.61752(16) 0.42839(7) 0.0251(5) Uani 1 1 d .
H17 H 0.2214 0.6928 0.4279 0.03 Uiso 1 1 calc R
C18 C 0.14642(15) 0.56478(17) 0.44614(7) 0.0282(5) Uani 1 1 d .
H18 H 0.1016 0.6053 0.4582 0.034 Uiso 1 1 calc R
C19 C 0.14088(15) 0.45279(17) 0.44600(7) 0.0275(5) Uani 1 1 d .
H19 H 0.0922 0.4191 0.458 0.033 Uiso 1 1 calc R
C20 C 0.20677(14) 0.38978(16) 0.42826(7) 0.0229(5) Uani 1 1 d .
H20 H 0.2022 0.3146 0.4276 0.028 Uiso 1 1 calc R
C20A C 0.27949(14) 0.44230(16) 0.41165(7) 0.0217(5) Uani 1 1 d .
C21 C 0.36282(13) 0.40078(16) 0.39154(7) 0.0212(5) Uani 1 1 d .
H21 H 0.3826 0.3261 0.4003 0.025 Uiso 1 1 calc R
C21A C 0.34190(14) 0.42841(15) 0.33494(7) 0.0217(5) Uani 1 1 d .
H21A H 0.2777 0.4043 0.3198 0.026 Uiso 1 1 calc R
C22 C 0.41381(14) 0.36846(17) 0.31206(7) 0.0236(5) Uani 1 1 d .
C22A C 0.50187(14) 0.42545(17) 0.30617(7) 0.0254(5) Uani 1 1 d .
C23 C 0.58078(15) 0.36586(19) 0.30012(7) 0.0324(6) Uani 1 1 d .
H23 H 0.5781 0.2905 0.2994 0.039 Uiso 1 1 calc R
C24 C 0.66303(16) 0.4184(2) 0.29519(8) 0.0426(7) Uani 1 1 d .
H24 H 0.7165 0.3784 0.2922 0.051 Uiso 1 1 calc R
C25 C 0.66635(17) 0.5300(2) 0.29464(8) 0.0438(7) Uani 1 1 d .
H25 H 0.7223 0.565 0.2917 0.053 Uiso 1 1 calc R
C26 C 0.58728(16) 0.5902(2) 0.29836(7) 0.0373(6) Uani 1 1 d .
H26 H 0.589 0.6654 0.2964 0.045 Uiso 1 1 calc R
C26A C 0.50473(15) 0.53802(17) 0.30513(7) 0.0271(5) Uani 1 1 d .
C27 C 0.41925(15) 0.60311(18) 0.30880(7) 0.0271(5) Uani 1 1 d .
C27A C 0.34640(14) 0.55434(15) 0.33450(7) 0.0217(5) Uani 1 1 d .
H27A H 0.2835 0.5833 0.32 0.026 Uiso 1 1 calc R
C28 C 0.37142(13) 0.58381(16) 0.39095(7) 0.0222(5) Uani 1 1 d .
H30 H 0.3981 0.6562 0.3991 0.027 Uiso 1 1 calc R
C28A C 0.28493(14) 0.55523(16) 0.41152(7) 0.0217(5) Uani 1 1 d .
C29 C 0.43507(14) 0.48873(15) 0.41072(7) 0.0218(5) Uani 1 1 d .
C30 C 0.52369(15) 0.48435(15) 0.43582(7) 0.0243(5) Uani 1 1 d .
C31 C 0.57263(14) 0.37856(16) 0.45093(8) 0.0342(6) Uani 1 1 d .
H31A H 0.5272 0.3207 0.4449 0.051 Uiso 1 1 calc R
H31B H 0.6008 0.3808 0.4853 0.051 Uiso 1 1 calc R
H31C H 0.6212 0.3666 0.4323 0.051 Uiso 1 1 calc R
C32 C 0.58349(14) 0.58393(16) 0.44979(8) 0.0333(6) Uani 1 1 d .
H32A H 0.6323 0.5871 0.4307 0.05 Uiso 1 1 calc R
H32B H 0.6122 0.5809 0.4841 0.05 Uiso 1 1 calc R
H32C H 0.5442 0.6473 0.4435 0.05 Uiso 1 1 calc R
O5 O 0.13257(10) 0.28162(11) 0.01788(5) 0.0333(4) Uani 1 1 d .
O6 O 0.15046(10) 0.71568(11) 0.01939(5) 0.0325(4) Uani 1 1 d .
C33 C 0.45317(14) 0.59739(17) 0.13274(7) 0.0254(5) Uani 1 1 d .
H33 H 0.4552 0.6727 0.1331 0.03 Uiso 1 1 calc R
C34 C 0.51064(14) 0.53744(17) 0.16940(8) 0.0294(5) Uani 1 1 d .
H34 H 0.5528 0.5729 0.1942 0.035 Uiso 1 1 calc R
C35 C 0.50584(14) 0.42561(18) 0.16943(7) 0.0288(5) Uani 1 1 d .
H35 H 0.5446 0.3868 0.1944 0.035 Uiso 1 1 calc R
C36 C 0.44386(14) 0.37001(17) 0.13270(7) 0.0249(5) Uani 1 1 d .
H36 H 0.4399 0.2948 0.1331 0.03 Uiso 1 1 calc R
C36A C 0.38878(14) 0.42962(16) 0.09584(7) 0.0227(5) Uani 1 1 d .
C37 C 0.31956(13) 0.39764(16) 0.04949(7) 0.0225(5) Uani 1 1 d .
H37 H 0.3258 0.3237 0.0377 0.027 Uiso 1 1 calc R
C37A C 0.21718(13) 0.43171(15) 0.05663(7) 0.0204(5) Uani 1 1 d .
H37A H 0.2074 0.4058 0.0886 0.024 Uiso 1 1 calc R
C38 C 0.14602(13) 0.37932(16) 0.01642(7) 0.0228(5) Uani 1 1 d .
C38A C 0.09685(13) 0.44402(16) -0.02607(7) 0.0209(5) Uani 1 1 d .
C39 C 0.04287(13) 0.39101(16) -0.06654(7) 0.0235(5) Uani 1 1 d .
H39 H 0.0386 0.3158 -0.0667 0.028 Uiso 1 1 calc R
C40 C -0.00429(14) 0.44978(16) -0.10642(7) 0.0265(5) Uani 1 1 d .
H40 H -0.0401 0.4141 -0.1334 0.032 Uiso 1 1 calc R
C41 C 0.00179(14) 0.56187(16) -0.10615(7) 0.0270(5) Uani 1 1 d .
H41 H -0.0295 0.6012 -0.1331 0.032 Uiso 1 1 calc R
C42 C 0.05383(13) 0.61533(16) -0.06623(7) 0.0244(5) Uani 1 1 d .
H42 H 0.0568 0.6906 -0.0662 0.029 Uiso 1 1 calc R
C42A C 0.10203(13) 0.55738(15) -0.02586(7) 0.0204(5) Uani 1 1 d .
C43 C 0.15583(13) 0.61700(16) 0.01717(7) 0.0221(5) Uani 1 1 d .
C43A C 0.22232(13) 0.55768(15) 0.05710(7) 0.0212(5) Uani 1 1 d .
H43A H 0.2145 0.5848 0.0892 0.025 Uiso 1 1 calc R
C44 C 0.32657(13) 0.58101(16) 0.05008(7) 0.0221(5) Uani 1 1 d .
H44 H 0.3385 0.654 0.0387 0.027 Uiso 1 1 calc R
C44A C 0.39311(14) 0.54256(16) 0.09591(7) 0.0226(5) Uani 1 1 d .
C45 C 0.33839(14) 0.48844(15) 0.01568(7) 0.0220(5) Uani 1 1 d .
C46 C 0.35949(14) 0.48803(16) -0.02878(8) 0.0247(5) Uani 1 1 d .
C47 C 0.36961(16) 0.38439(17) -0.05563(8) 0.0375(6) Uani 1 1 d .
H47A H 0.434 0.377 -0.0599 0.056 Uiso 1 1 calc R
H47B H 0.3276 0.3857 -0.0872 0.056 Uiso 1 1 calc R
H47C H 0.3537 0.3242 -0.0369 0.056 Uiso 1 1 calc R
C48 C 0.37787(15) 0.58987(17) -0.05486(8) 0.0355(6) Uani 1 1 d .
H48A H 0.3677 0.6516 -0.0355 0.053 Uiso 1 1 calc R
H48B H 0.3354 0.5932 -0.0863 0.053 Uiso 1 1 calc R
H48C H 0.4423 0.5899 -0.0595 0.053 Uiso 1 1 calc R

loop_
_atom_site_aniso_label
_atom_site_aniso_U_11
_atom_site_aniso_U_22
_atom_site_aniso_U_33
_atom_site_aniso_U_23
_atom_site_aniso_U_13
_atom_site_aniso_U_12
O1 0.0561(11) 0.0233(9) 0.0408(10) 0.0060(7) 0.0289(8) 0.0088(8)
O2 0.0405(10) 0.0198(8) 0.0268(8) 0.0006(7) 0.0107(7) 0.0005(7)
C1 0.0254(12) 0.0317(13) 0.0190(11) -0.0017(10) 0.0024(9) 0.0022(10)
C2 0.0230(12) 0.0471(15) 0.0207(12) -0.0049(11) 0.0074(10) 0.0022(11)
C3 0.0283(13) 0.0427(15) 0.0229(12) -0.0038(11) 0.0094(10) -0.0096(11)
C4 0.0302(13) 0.0281(12) 0.0216(12) -0.0043(10) 0.0055(10) -0.0074(10)
C4A 0.0238(12) 0.0293(12) 0.0125(11) -0.0035(10) 0.0017(9) 0.0000(10)
C5 0.0257(12) 0.0190(11) 0.0178(11) 0.0012(9) 0.0072(9) 0.0010(9)
C5A 0.0241(12) 0.0204(11) 0.0164(11) 0.0000(9) 0.0052(9) -0.0021(9)
C6 0.0307(13) 0.0195(11) 0.0189(11) -0.0025(10) 0.0058(9) 0.0013(10)
C6A 0.0178(11) 0.0244(12) 0.0148(11) -0.0021(9) 0.0010(9) -0.0024(9)
C7 0.0266(12) 0.0248(12) 0.0213(12) -0.0012(10) 0.0050(9) 0.0007(10)
C8 0.0232(12) 0.0321(13) 0.0228(12) 0.0022(10) 0.0086(9) 0.0043(10)
C9 0.0230(12) 0.0319(13) 0.0236(12) 0.0061(10) 0.0085(9) 0.0001(10)
C10 0.0234(12) 0.0219(11) 0.0218(11) 0.0044(10) 0.0041(9) 0.0012(9)
C10A 0.0191(11) 0.0192(11) 0.0169(11) -0.0020(9) 0.0008(9) 0.0003(9)
C11 0.0237(12) 0.0215(12) 0.0137(11) 0.0021(10) 0.0008(9) -0.0001(9)
C11A 0.0192(11) 0.0211(11) 0.0182(11) -0.0014(9) 0.0033(9) 0.0019(9)
C12 0.0241(12) 0.0186(11) 0.0169(11) -0.0023(9) 0.0051(9) -0.0001(9)
C12A 0.0201(11) 0.0283(12) 0.0135(11) -0.0021(9) 0.0005(9) -0.0022(9)
C13 0.0242(12) 0.0295(12) 0.0144(11) -0.0003(9) 0.0084(9) 0.0001(10)
C14 0.0255(12) 0.0327(13) 0.0210(12) 0.0020(10) 0.0061(10) -0.0017(10)
C15 0.0277(13) 0.0521(16) 0.0337(14) 0.0102(12) 0.0024(11) 0.0055(12)
C16 0.0357(14) 0.0468(15) 0.0300(13) -0.0014(12) 0.0059(11) -0.0103(12)
O3 0.0370(10) 0.0281(9) 0.0315(9) -0.0032(7) 0.0068(7) 0.0028(7)
O4 0.0550(11) 0.0284(9) 0.0406(10) 0.0073(8) 0.0138(8) -0.0062(8)
C17 0.0273(13) 0.0260(12) 0.0204(12) -0.0021(10) 0.0010(10) 0.0021(10)
C18 0.0233(12) 0.0406(14) 0.0199(12) -0.0026(11) 0.0027(9) 0.0021(11)
C19 0.0231(12) 0.0405(14) 0.0186(12) 0.0030(11) 0.0037(9) -0.0010(11)
C20 0.0241(12) 0.0256(12) 0.0167(11) 0.0005(9) -0.0016(9) -0.0031(10)
C20A 0.0194(11) 0.0289(12) 0.0149(11) 0.0005(10) -0.0010(9) -0.0028(10)
C21 0.0213(11) 0.0227(11) 0.0190(11) 0.0042(9) 0.0024(9) 0.0012(9)
C21A 0.0200(11) 0.0249(12) 0.0188(11) 0.0028(10) 0.0008(9) -0.0015(9)
C22 0.0244(12) 0.0298(13) 0.0151(11) 0.0017(10) 0.0001(9) 0.0015(10)
C22A 0.0245(12) 0.0373(13) 0.0142(11) 0.0011(10) 0.0037(9) -0.0005(11)
C23 0.0305(14) 0.0500(15) 0.0173(12) 0.0010(11) 0.0063(10) 0.0034(12)
C24 0.0262(14) 0.082(2) 0.0200(13) -0.0036(14) 0.0060(10) -0.0001(14)
C25 0.0293(15) 0.079(2) 0.0239(13) -0.0088(14) 0.0081(11) -0.0221(14)
C26 0.0388(15) 0.0530(15) 0.0218(13) -0.0063(12) 0.0101(11) -0.0177(13)
C26A 0.0283(13) 0.0403(14) 0.0133(11) -0.0012(10) 0.0059(9) -0.0076(11)
C27 0.0332(14) 0.0292(13) 0.0177(12) -0.0003(10) 0.0025(10) -0.0090(11)
C27A 0.0228(12) 0.0238(11) 0.0173(11) 0.0011(10) 0.0014(9) -0.0011(9)
C28 0.0239(12) 0.0214(11) 0.0200(11) -0.0025(10) 0.0011(9) -0.0043(9)
C28A 0.0209(12) 0.0262(12) 0.0154(11) 0.0014(10) -0.0023(9) -0.0024(10)
C29 0.0241(12) 0.0268(12) 0.0151(11) 0.0007(9) 0.0053(9) -0.0026(10)
C30 0.0229(12) 0.0332(13) 0.0170(11) 0.0002(10) 0.0040(9) -0.0028(10)
C31 0.0254(13) 0.0419(14) 0.0329(13) 0.0030(11) 0.0003(10) 0.0037(11)
C32 0.0256(13) 0.0439(14) 0.0281(13) -0.0012(11) 0.0001(10) -0.0060(11)
O5 0.0359(10) 0.0238(8) 0.0370(9) 0.0029(7) -0.0002(7) -0.0047(7)
O6 0.0395(10) 0.0232(8) 0.0329(9) -0.0031(7) 0.0027(7) 0.0027(7)
C33 0.0282(12) 0.0304(12) 0.0197(12) 0.0000(10) 0.0096(10) -0.0040(10)
C34 0.0244(13) 0.0429(14) 0.0205(12) -0.0025(11) 0.0039(10) -0.0068(11)
C35 0.0247(12) 0.0434(14) 0.0188(12) 0.0051(11) 0.0057(10) 0.0059(11)
C36 0.0249(12) 0.0302(12) 0.0213(12) 0.0034(10) 0.0087(10) 0.0026(10)
C36A 0.0222(12) 0.0272(12) 0.0205(12) -0.0009(10) 0.0085(9) 0.0005(10)
C37 0.0242(12) 0.0227(11) 0.0214(11) -0.0007(10) 0.0062(9) 0.0017(9)
C37A 0.0221(12) 0.0225(11) 0.0174(11) 0.0036(9) 0.0061(9) 0.0005(9)
C38 0.0222(12) 0.0239(12) 0.0244(12) 0.0023(10) 0.0093(9) 0.0019(10)
C38A 0.0189(11) 0.0228(11) 0.0226(12) 0.0010(10) 0.0078(9) 0.0010(9)
C39 0.0237(12) 0.0240(12) 0.0234(12) -0.0020(10) 0.0064(9) -0.0002(9)
C40 0.0255(12) 0.0326(13) 0.0207(12) -0.0056(11) 0.0027(10) -0.0003(10)
C41 0.0292(13) 0.0320(13) 0.0194(12) 0.0053(10) 0.0040(10) 0.0063(10)
C42 0.0241(12) 0.0238(12) 0.0266(12) 0.0017(10) 0.0082(10) 0.0023(10)
C42A 0.0183(11) 0.0218(11) 0.0223(12) 0.0003(10) 0.0069(9) 0.0005(9)
C43 0.0218(12) 0.0221(12) 0.0251(12) 0.0000(10) 0.0109(9) -0.0005(9)
C43A 0.0247(12) 0.0207(11) 0.0200(11) -0.0012(9) 0.0089(9) -0.0004(9)
C44 0.0230(12) 0.0227(11) 0.0215(11) 0.0018(10) 0.0065(9) -0.0056(9)
C44A 0.0213(12) 0.0304(12) 0.0174(11) 0.0003(10) 0.0068(9) -0.0022(10)
C45 0.0174(11) 0.0293(12) 0.0194(11) 0.0009(10) 0.0044(9) 0.0000(9)
C46 0.0192(12) 0.0327(13) 0.0228(12) -0.0010(10) 0.0056(9) 0.0015(9)
C47 0.0392(14) 0.0462(15) 0.0295(13) -0.0042(12) 0.0125(11) 0.0020(12)
C48 0.0347(14) 0.0463(15) 0.0279(13) 0.0054(12) 0.0119(11) 0.0001(12)

loop_
_atom_type_symbol
_atom_type_description
_atom_type_scat_dispersion_real
_atom_type_scat_dispersion_imag
_atom_type_scat_source
O O 0.0106 0.006 'International Tables Vol C Tables 4.2.6.8 and 6.1.1.4'
C C 0.0033 0.0016 'International Tables Vol C Tables 4.2.6.8 and 6.1.1.4'
H H 0 0 'International Tables Vol C Tables 4.2.6.8 and 6.1.1.4'

loop_
_geom_angle_atom_site_label_1
_geom_angle_atom_site_label_2
_geom_angle_atom_site_label_3
_geom_angle
C2 C1 C12A 117.81(19)
C2 C1 H1 121.1
C12A C1 H1 121.1
C1 C2 C3 121.2(2)
C1 C2 H2 119.4
C3 C2 H2 119.4
C4 C3 C2 120.7(2)
C4 C3 H3 119.6
C2 C3 H3 119.6
C3 C4 C4A 118.25(19)
C3 C4 H4 120.9
C4A C4 H4 120.9
C4 C4A C12A 120.93(19)
C4 C4A C5 131.97(18)
C12A C4A C5 107.10(17)
C4A C5 C13 99.93(15)
C4A C5 C5A 107.12(15)
C13 C5 C5A 99.21(14)
C4A C5 H5 116.1
C13 C5 H5 116.1
C5A C5 H5 116.1
C6 C5A C11A 116.86(16)
C6 C5A C5 110.47(15)
C11A C5A C5 103.01(14)
C6 C5A H5A 108.7
C11A C5A H5A 108.7
C5 C5A H5A 108.7
O1 C6 C6A 120.24(18)
O1 C6 C5A 119.48(18)
C6A C6 C5A 120.27(17)
C7 C6A C10A 119.65(17)
C7 C6A C6 118.83(17)
C10A C6A C6 121.52(17)
C8 C7 C6A 120.01(18)
C8 C7 H7 120
C6A C7 H7 120
C7 C8 C9 120.33(18)
C7 C8 H8 119.8
C9 C8 H8 119.8
C10 C9 C8 120.20(18)
C10 C9 H9 119.9
C8 C9 H9 119.9
C9 C10 C10A 120.23(18)
C9 C10 H10 119.9
C10A C10 H10 119.9
C10 C10A C6A 119.49(17)
C10 C10A C11 119.38(17)
C6A C10A C11 121.09(17)
O2 C11 C10A 120.46(17)
O2 C11 C11A 119.25(17)
C10A C11 C11A 120.20(16)
C11 C11A C5A 117.67(15)
C11 C11A C12 110.89(15)
C5A C11A C12 103.06(14)
C11 C11A H11A 108.3
C5A C11A H11A 108.3
C12 C11A H11A 108.3
C12A C12 C13 99.58(15)
C12A C12 C11A 106.75(15)
C13 C12 C11A 99.67(14)
C12A C12 H12 116.1
C13 C12 H12 116.1
C11A C12 H12 116.1
C4A C12A C1 121.11(18)
C4A C12A C12 106.80(16)
C1 C12A C12 132.09(18)
C14 C13 C5 131.58(18)
C14 C13 C12 132.65(18)
C5 C13 C12 95.76(15)
C13 C14 C15 122.18(19)
C13 C14 C16 122.45(19)
C15 C14 C16 115.31(19)
C14 C15 H15A 109.5
C14 C15 H15B 109.5
H15A C15 H15B 109.5
C14 C15 H15C 109.5
H15A C15 H15C 109.5
H15B C15 H15C 109.5
C14 C16 H16A 109.5
C14 C16 H16B 109.5
H16A C16 H16B 109.5
C14 C16 H16C 109.5
H16A C16 H16C 109.5
H16B C16 H16C 109.5
C28A C17 C18 118.30(19)
C28A C17 H17 120.8
C18 C17 H17 120.8
C19 C18 C17 120.81(19)
C19 C18 H18 119.6
C17 C18 H18 119.6
C18 C19 C20 121.11(19)
C18 C19 H19 119.4
C20 C19 H19 119.4
C20A C20 C19 118.00(19)
C20A C20 H20 121
C19 C20 H20 121
C20 C20A C28A 120.96(18)
C20 C20A C21 132.23(18)
C28A C20A C21 106.81(16)
C20A C21 C29 99.48(15)
C20A C21 C21A 106.76(15)
C29 C21 C21A 100.10(15)
C20A C21 H21 116
C29 C21 H21 116
C21A C21 H21 116
C22 C21A C27A 116.93(16)
C22 C21A C21 107.66(15)
C27A C21A C21 102.94(14)
C22 C21A H21A 109.7
C27A C21A H21A 109.7
C21 C21A H21A 109.7
O3 C22 C22A 121.26(18)
O3 C22 C21A 119.65(18)
C22A C22 C21A 118.96(18)
C23 C22A C26A 119.86(19)
C23 C22A C22 119.78(19)
C26A C22A C22 120.32(18)
C24 C23 C22A 120.0(2)
C24 C23 H23 120
C22A C23 H23 120
C25 C24 C23 120.2(2)
C25 C24 H24 119.9
C23 C24 H24 119.9
C26 C25 C24 120.4(2)
C26 C25 H25 119.8
C24 C25 H25 119.8
C25 C26 C26A 119.8(2)
C25 C26 H26 120.1
C26A C26 H26 120.1
C22A C26A C26 119.6(2)
C22A C26A C27 120.63(18)
C26 C26A C27 119.7(2)
O4 C27 C26A 121.11(19)
O4 C27 C27A 120.2(2)
C26A C27 C27A 118.59(18)
C27 C27A C21A 115.91(16)
C27 C27A C28 109.69(15)
C21A C27A C28 102.93(14)
C27 C27A H27A 109.3
C21A C27A H27A 109.3
C28 C27A H27A 109.3
C28A C28 C29 99.46(15)
C28A C28 C27A 106.30(15)
C29 C28 C27A 100.48(15)
C28A C28 H30 116.1
C29 C28 H30 116.1
C27A C28 H30 116.1
C17 C28A C20A 120.79(18)
C17 C28A C28 132.66(18)
C20A C28A C28 106.55(17)
C30 C29 C28 131.81(18)
C30 C29 C21 132.18(18)
C28 C29 C21 96.00(16)
C29 C30 C31 121.96(18)
C29 C30 C32 122.79(18)
C31 C30 C32 115.22(18)
C30 C31 H31A 109.5
C30 C31 H31B 109.5
H31A C31 H31B 109.5
C30 C31 H31C 109.5
H31A C31 H31C 109.5
H31B C31 H31C 109.5
C30 C32 H32A 109.5
C30 C32 H32B 109.5
H32A C32 H32B 109.5
C30 C32 H32C 109.5
H32A C32 H32C 109.5
H32B C32 H32C 109.5
C44A C33 C34 118.38(19)
C44A C33 H33 120.8
C34 C33 H33 120.8
C35 C34 C33 120.66(19)
C35 C34 H34 119.7
C33 C34 H34 119.7
C34 C35 C36 121.06(19)
C34 C35 H35 119.5
C36 C35 H35 119.5
C36A C36 C35 118.05(19)
C36A C36 H36 121
C35 C36 H36 121
C36 C36A C44A 120.96(18)
C36 C36A C37 132.56(18)
C44A C36A C37 106.45(17)
C36A C37 C45 99.52(15)
C36A C37 C37A 107.09(15)
C45 C37 C37A 99.59(14)
C36A C37 H37 116.1
C45 C37 H37 116.1
C37A C37 H37 116.1
C38 C37A C43A 117.41(15)
C38 C37A C37 107.75(15)
C43A C37A C37 102.88(14)
C38 C37A H37A 109.5
C43A C37A H37A 109.5
C37 C37A H37A 109.5
O5 C38 C38A 120.28(18)
O5 C38 C37A 119.23(18)
C38A C38 C37A 120.39(17)
C39 C38A C42A 119.49(18)
C39 C38A C38 119.28(17)
C42A C38A C38 121.22(17)
C40 C39 C38A 120.28(18)
C40 C39 H39 119.9
C38A C39 H39 119.9
C39 C40 C41 119.92(18)
C39 C40 H40 120
C41 C40 H40 120
C42 C41 C40 120.43(19)
C42 C41 H41 119.8
C40 C41 H41 119.8
C41 C42 C42A 120.38(18)
C41 C42 H42 119.8
C42A C42 H42 119.8
C42 C42A C38A 119.48(18)
C42 C42A C43 119.33(17)
C38A C42A C43 121.17(17)
O6 C43 C42A 120.47(18)
O6 C43 C43A 119.04(18)
C42A C43 C43A 120.38(16)
C43 C43A C37A 117.30(15)
C43 C43A C44 107.46(15)
C37A C43A C44 103.07(14)
C43 C43A H43A 109.5
C37A C43A H43A 109.5
C44 C43A H43A 109.5
C44A C44 C45 99.36(15)
C44A C44 C43A 107.24(15)
C45 C44 C43A 99.73(14)
C44A C44 H44 116
C45 C44 H44 116
C43A C44 H44 116
C33 C44A C36A 120.87(18)
C33 C44A C44 132.08(19)
C36A C44A C44 107.02(17)
C46 C45 C44 131.43(18)
C46 C45 C37 132.29(18)
C44 C45 C37 96.28(16)
C45 C46 C48 122.72(19)
C45 C46 C47 121.81(19)
C48 C46 C47 115.44(18)
C46 C47 H47A 109.5
C46 C47 H47B 109.5
H47A C47 H47B 109.5
C46 C47 H47C 109.5
H47A C47 H47C 109.5
H47B C47 H47C 109.5
C46 C48 H48A 109.5
C46 C48 H48B 109.5
H48A C48 H48B 109.5
C46 C48 H48C 109.5
H48A C48 H48C 109.5
H48B C48 H48C 109.5

loop_
_geom_bond_atom_site_label_1
_geom_bond_atom_site_label_2
_geom_bond_distance
O1 C6 1.225(2)
O2 C11 1.218(2)
C1 C2 1.383(3)
C1 C12A 1.390(3)
C1 H1 0.93
C2 C3 1.393(3)
C2 H2 0.93
C3 C4 1.384(3)
C3 H3 0.93
C4 C4A 1.385(3)
C4 H4 0.93
C4A C12A 1.385(2)
C4A C5 1.511(2)
C5 C13 1.523(3)
C5 C5A 1.568(2)
C5 H5 0.98
C5A C6 1.500(3)
C5A C11A 1.558(2)
C5A H5A 0.98
C6 C6A 1.476(3)
C6A C7 1.393(2)
C6A C10A 1.398(3)
C7 C8 1.378(3)
C7 H7 0.93
C8 C9 1.384(3)
C8 H8 0.93
C9 C10 1.378(2)
C9 H9 0.93
C10 C10A 1.391(2)
C10 H10 0.93
C10A C11 1.482(2)
C11 C11A 1.508(2)
C11A C12 1.569(3)
C11A H11A 0.98
C12 C12A 1.509(3)
C12 C13 1.532(3)
C12 H12 0.98
C13 C14 1.328(3)
C14 C15 1.498(3)
C14 C16 1.501(3)
C15 H15A 0.96
C15 H15B 0.96
C15 H15C 0.96
C16 H16A 0.96
C16 H16B 0.96
C16 H16C 0.96
O3 C22 1.219(2)
O4 C27 1.213(2)
C17 C28A 1.380(3)
C17 C18 1.391(3)
C17 H17 0.93
C18 C19 1.384(3)
C18 H18 0.93
C19 C20 1.389(3)
C19 H19 0.93
C20 C20A 1.385(2)
C20 H20 0.93
C20A C28A 1.395(3)
C20A C21 1.508(3)
C21 C29 1.522(3)
C21 C21A 1.577(3)
C21 H21 0.98
C21A C22 1.510(3)
C21A C27A 1.555(3)
C21A H21A 0.98
C22 C22A 1.485(3)
C22A C23 1.389(3)
C22A C26A 1.390(3)
C23 C24 1.379(3)
C23 H23 0.93
C24 C25 1.378(3)
C24 H24 0.93
C25 C26 1.378(3)
C25 H25 0.93
C26 C26A 1.395(3)
C26 H26 0.93
C26A C27 1.488(3)
C27 C27A 1.505(3)
C27A C28 1.579(3)
C27A H27A 0.98
C28 C28A 1.510(3)
C28 C29 1.521(3)
C28 H30 0.98
C29 C30 1.325(3)
C30 C31 1.502(3)
C30 C32 1.505(3)
C31 H31A 0.96
C31 H31B 0.96
C31 H31C 0.96
C32 H32A 0.96
C32 H32B 0.96
C32 H32C 0.96
O5 C38 1.223(2)
O6 C43 1.222(2)
C33 C44A 1.377(3)
C33 C34 1.389(3)
C33 H33 0.93
C34 C35 1.381(3)
C34 H34 0.93
C35 C36 1.393(3)
C35 H35 0.93
C36 C36A 1.375(3)
C36 H36 0.93
C36A C44A 1.395(3)
C36A C37 1.513(3)
C37 C45 1.520(3)
C37 C37A 1.580(3)
C37 H37 0.98
C37A C38 1.501(3)
C37A C43A 1.556(3)
C37A H37A 0.98
C38 C38A 1.481(3)
C38A C39 1.394(3)
C38A C42A 1.400(3)
C39 C40 1.382(3)
C39 H39 0.93
C40 C41 1.386(3)
C40 H40 0.93
C41 C42 1.375(3)
C41 H41 0.93
C42 C42A 1.392(3)
C42 H42 0.93
C42A C43 1.482(3)
C43 C43A 1.501(3)
C43A C44 1.575(3)
C43A H43A 0.98
C44 C44A 1.507(3)
C44 C45 1.520(3)
C44 H44 0.98
C45 C46 1.329(3)
C46 C48 1.500(3)
C46 C47 1.502(3)
C47 H47A 0.96
C47 H47B 0.96
C47 H47C 0.96
C48 H48A 0.96
C48 H48B 0.96
C48 H48C 0.96
